data_1574814
loop_
_publ_author_name
'Guo, Weihan'
'Zhao, Hua'
'Wang, Mingda'
'Si, Leilei'
'Yang, Kaixin'
'Xia, Guomin'
'Wang, Hongming'

_publ_section_title
;
 Intramolecular tension-driven self-recovering mechanochromism in organic
 microcrystals.
;
_journal_issue 29
_journal_name_full 'Chemical science'
_journal_page_first 13345
_journal_page_last 13351
_journal_paper_doi 10.1039/d5sc02457a
_journal_volume 16
_journal_year 2025
_chemical_formula_moiety '0.093(C27 H24 N2 O)'
_chemical_formula_sum 'C27 H24 N2 O'
_chemical_formula_weight 392.48
_space_group_crystal_system monoclinic
_space_group_IT_number 14
_space_group_name_Hall '-P 2ybc'
_space_group_name_H-M_alt 'P 1 21/c 1'
_atom_sites_solution_hydrogens geom
_atom_sites_solution_primary dual
_audit_creation_date 2023-11-22
_audit_creation_method
;
Olex2 1.3
(compiled 2020.11.12 svn.r5f609507 for OlexSys, GUI svn.r6408)
;
_audit_update_record
;
2024-04-29 deposited with the CCDC.	2025-06-05 downloaded from the CCDC.
;
_cell_angle_alpha 90
_cell_angle_beta 105.409(2)
_cell_angle_gamma 90
_cell_formula_units_Z 4
_cell_length_a 11.9874(5)
_cell_length_b 17.6677(9)
_cell_length_c 10.4520(5)
_cell_measurement_reflns_used 8562
_cell_measurement_temperature 150.0
_cell_measurement_theta_max 26.35
_cell_measurement_theta_min 2.31
_cell_volume 2134.06(17)
_computing_cell_refinement 'SAINT V8.40A (Bruker, 2019)'
_computing_data_reduction 'SAINT V8.40A (Bruker, 2019)'
_computing_molecular_graphics 'Olex2 1.3 (Dolomanov et al., 2009)'
_computing_publication_material 'Olex2 1.3 (Dolomanov et al., 2009)'
_computing_structure_refinement 'SHELXL 2018/3 (Sheldrick, 2015)'
_computing_structure_solution 'SHELXT 2018/2 (Sheldrick, 2018)'
_diffrn_ambient_temperature 150.0
_diffrn_measured_fraction_theta_full 0.992
_diffrn_measured_fraction_theta_max 0.992
_diffrn_measurement_device_type 'CCD area detector'
_diffrn_measurement_method 'phi and omega scans'
_diffrn_radiation_monochromator graphite
_diffrn_radiation_type MoK\a
_diffrn_radiation_wavelength 0.71073
_diffrn_reflns_av_R_equivalents 0.0603
_diffrn_reflns_av_unetI/netI 0.0294
_diffrn_reflns_Laue_measured_fraction_full 0.992
_diffrn_reflns_Laue_measured_fraction_max 0.992
_diffrn_reflns_limit_h_max 14
_diffrn_reflns_limit_h_min -14
_diffrn_reflns_limit_k_max 22
_diffrn_reflns_limit_k_min -22
_diffrn_reflns_limit_l_max 13
_diffrn_reflns_limit_l_min -12
_diffrn_reflns_number 40042
_diffrn_reflns_point_group_measured_fraction_full 0.992
_diffrn_reflns_point_group_measured_fraction_max 0.992
_diffrn_reflns_theta_full 25.242
_diffrn_reflns_theta_max 26.415
_diffrn_reflns_theta_min 2.106
_diffrn_source_current 30.0
_diffrn_source_power 1.5
_diffrn_source_voltage 50.0
_exptl_absorpt_coefficient_mu 0.074
_exptl_absorpt_correction_T_max 0.0276
_exptl_absorpt_correction_T_min 0.0112
_exptl_absorpt_correction_type none
_exptl_absorpt_process_details
;
SADABS-2016/2 (Bruker,2016/2) was used for absorption correction.
wR2(int) was 0.0761 before and 0.0616 after correction.
The Ratio of minimum to maximum transmission is 0.4058.
The \l/2 correction factor is Not present.
;
_exptl_crystal_colour orange
_exptl_crystal_density_diffrn 1.222
_exptl_crystal_description block
_exptl_crystal_F_000 832
_exptl_crystal_size_max 0.6
_exptl_crystal_size_mid 0.4
_exptl_crystal_size_min 0.2
_refine_diff_density_max 0.791
_refine_diff_density_min -0.260
_refine_diff_density_rms 0.049
_refine_ls_extinction_method none
_refine_ls_goodness_of_fit_ref 1.086
_refine_ls_hydrogen_treatment constr
_refine_ls_matrix_type full
_refine_ls_number_parameters 274
_refine_ls_number_reflns 4341
_refine_ls_number_restraints 0
_refine_ls_restrained_S_all 1.086
_refine_ls_R_factor_all 0.0790
_refine_ls_R_factor_gt 0.0642
_refine_ls_shift/su_max 0.000
_refine_ls_shift/su_mean 0.000
_refine_ls_structure_factor_coef Fsqd
_refine_ls_weighting_details 'w=1/[\s^2^(Fo^2^)+(0.1035P)^2^+0.5446P] where P=(Fo^2^+2Fc^2^)/3'
_refine_ls_weighting_scheme calc
_refine_ls_wR_factor_gt 0.1658
_refine_ls_wR_factor_ref 0.1776
_reflns_Friedel_coverage 0.000
_reflns_number_gt 3440
_reflns_number_total 4341
_reflns_threshold_expression 'I > 2\s(I)'
_cod_data_source_file d5sc02457a5.cif
_cod_data_source_block np-me-0
_cod_depositor_comments 'Adding full bibliography for 1574813--1574817.cif.'
_cod_original_cell_volume 2134.05(17)
_cod_database_code 1574814
_shelx_shelxl_version_number 2018/3
_shelx_space_group_comment
;
The symmetry employed for this shelxl refinement is uniquely defined
by the following loop, which should always be used as a source of
symmetry information in preference to the above space-group names.
They are only intended as comments.
;
_olex2_refinement_description
;
1. Fixed Uiso
 At 1.2 times of:
  All C(H) groups, All C(H,H) groups
 At 1.5 times of:
  All C(H,H,H) groups
2.a Secondary CH2 refined with riding coordinates:
 C2(H2A,H2B)
2.b Aromatic/amide H refined with riding coordinates:
 C19(H19), C22(H22), C18(H18), C11(H11), C26(H26), C15(H15), C23(H23),
 C16(H16), C13(H13), C12(H12), C25(H25), C7(H7), C8(H8)
2.c Idealised Me refined as rotating group:
 C1(H1A,H1B,H1C), C20(H20A,H20B,H20C), C27(H27A,H27B,H27C)
;
_olex2_submission_special_instructions 'No special instructions were received'

loop_
_space_group_symop_operation_xyz
'x, y, z'
'-x, y+1/2, -z+1/2'
'-x, -y, -z'
'x, -y-1/2, z-1/2'

loop_
_atom_site_label
_atom_site_type_symbol
_atom_site_fract_x
_atom_site_fract_y
_atom_site_fract_z
_atom_site_U_iso_or_equiv
_atom_site_adp_type
_atom_site_occupancy
_atom_site_site_symmetry_order
_atom_site_calc_flag
_atom_site_refinement_flags_posn
_atom_site_refinement_flags_adp
_atom_site_refinement_flags_occupancy
_atom_site_disorder_assembly
_atom_site_disorder_group
O1 O 0.06287(13) 0.36775(10) 0.42637(16) 0.0533(4) Uani 1 1 d . . . . .
N1 N 0.13586(13) 0.31274(10) 0.26454(17) 0.0372(4) Uani 1 1 d . . . . .
N2 N 0.60235(14) 0.31061(9) 0.25824(18) 0.0403(4) Uani 1 1 d . . . . .
C10 C 0.44276(15) 0.34919(10) 0.35362(19) 0.0327(4) Uani 1 1 d . . . . .
C19 C 0.73407(16) 0.22160(11) 0.19188(19) 0.0358(4) Uani 1 1 d . . . . .
H19 H 0.747654 0.257367 0.129830 0.043 Uiso 1 1 calc R U . . .
C14 C 0.65933(16) 0.23947(11) 0.26894(19) 0.0335(4) Uani 1 1 d . . . . .
C5 C 0.32416(16) 0.34522(10) 0.34041(18) 0.0317(4) Uani 1 1 d . . . . .
C22 C 0.58589(17) 0.43827(12) 0.16824(19) 0.0378(4) Uani 1 1 d . . . . .
H22 H 0.504223 0.432602 0.139286 0.045 Uiso 1 1 calc R U . . .
C4 C 0.26790(17) 0.37752(11) 0.42788(19) 0.0350(4) Uani 1 1 d . . . . .
C18 C 0.78890(16) 0.15172(12) 0.2053(2) 0.0380(5) Uani 1 1 d . . . . .
H18 H 0.840642 0.140655 0.152942 0.046 Uiso 1 1 calc R U . . .
C9 C 0.48170(16) 0.31057(11) 0.2532(2) 0.0360(4) Uani 1 1 d . . . . .
C11 C 0.50701(17) 0.38867(11) 0.46663(19) 0.0362(4) Uani 1 1 d . . . . .
H11 H 0.588561 0.393127 0.482870 0.043 Uiso 1 1 calc R U . . .
C3 C 0.14327(17) 0.35524(12) 0.3787(2) 0.0382(5) Uani 1 1 d . . . . .
C21 C 0.65373(17) 0.37887(11) 0.2337(2) 0.0351(4) Uani 1 1 d . . . . .
C6 C 0.24447(16) 0.30579(10) 0.23957(19) 0.0339(4) Uani 1 1 d . . . . .
C26 C 0.77327(18) 0.39008(12) 0.2784(2) 0.0427(5) Uani 1 1 d . . . . .
H26 H 0.821183 0.351168 0.326590 0.051 Uiso 1 1 calc R U . . .
C15 C 0.63852(17) 0.18531(12) 0.35586(19) 0.0378(4) Uani 1 1 d . . . . .
H15 H 0.586471 0.196193 0.407911 0.045 Uiso 1 1 calc R U . . .
C23 C 0.63646(19) 0.50576(12) 0.14484(19) 0.0405(5) Uani 1 1 d . . . . .
H23 H 0.588325 0.545641 0.100459 0.049 Uiso 1 1 calc R U . . .
C16 C 0.69290(18) 0.11549(12) 0.3675(2) 0.0414(5) Uani 1 1 d . . . . .
H16 H 0.677223 0.079099 0.427372 0.050 Uiso 1 1 calc R U . . .
C13 C 0.33128(19) 0.41679(12) 0.5359(2) 0.0426(5) Uani 1 1 d . . . . .
H13 H 0.295360 0.440337 0.596345 0.051 Uiso 1 1 calc R U . . .
C12 C 0.45195(19) 0.42087(12) 0.5537(2) 0.0415(5) Uani 1 1 d . . . . .
H12 H 0.497448 0.446961 0.629129 0.050 Uiso 1 1 calc R U . . .
C25 C 0.82226(18) 0.45734(12) 0.2529(2) 0.0457(5) Uani 1 1 d . . . . .
H25 H 0.903805 0.463414 0.282908 0.055 Uiso 1 1 calc R U . . .
C7 C 0.28261(18) 0.26913(12) 0.1448(2) 0.0424(5) Uani 1 1 d . . . . .
H7 H 0.230878 0.241933 0.075452 0.051 Uiso 1 1 calc R U . . .
C17 C 0.76978(17) 0.09761(11) 0.2936(2) 0.0409(5) Uani 1 1 d . . . . .
C8 C 0.40316(18) 0.27308(12) 0.1537(2) 0.0425(5) Uani 1 1 d . . . . .
H8 H 0.430672 0.248459 0.087212 0.051 Uiso 1 1 calc R U . . .
C1 C -0.02313(19) 0.31846(15) 0.0576(2) 0.0527(6) Uani 1 1 d . . . . .
H1A H 0.032592 0.320744 0.003991 0.079 Uiso 1 1 calc R U . . .
H1B H -0.043972 0.369946 0.077405 0.079 Uiso 1 1 calc R U . . .
H1C H -0.092730 0.291495 0.008215 0.079 Uiso 1 1 calc R U . . .
C24 C 0.7553(2) 0.51656(12) 0.1844(2) 0.0438(5) Uani 1 1 d . . . . .
C2 C 0.03026(17) 0.27721(13) 0.1854(2) 0.0436(5) Uani 1 1 d . . . . .
H2A H -0.026752 0.274892 0.238656 0.052 Uiso 1 1 calc R U . . .
H2B H 0.047957 0.224624 0.164636 0.052 Uiso 1 1 calc R U . . .
C20 C 0.8325(2) 0.02266(13) 0.3121(3) 0.0587(7) Uani 1 1 d . . . . .
H20A H 0.860425 0.011810 0.233972 0.088 Uiso 1 1 calc R U . . .
H20B H 0.779502 -0.017497 0.323258 0.088 Uiso 1 1 calc R U . . .
H20C H 0.898404 0.025006 0.391088 0.088 Uiso 1 1 calc R U . . .
C27 C 0.8088(3) 0.59038(14) 0.1588(3) 0.0621(7) Uani 1 1 d . . . . .
H27A H 0.808466 0.593237 0.065033 0.093 Uiso 1 1 calc R U . . .
H27B H 0.888681 0.593178 0.214287 0.093 Uiso 1 1 calc R U . . .
H27C H 0.764101 0.632658 0.180343 0.093 Uiso 1 1 calc R U . . .

loop_
_atom_site_aniso_label
_atom_site_aniso_U_11
_atom_site_aniso_U_22
_atom_site_aniso_U_33
_atom_site_aniso_U_23
_atom_site_aniso_U_13
_atom_site_aniso_U_12
O1 0.0357(8) 0.0735(11) 0.0564(10) 0.0077(8) 0.0222(7) 0.0089(7)
N1 0.0244(8) 0.0421(9) 0.0447(9) 0.0053(7) 0.0083(7) 0.0026(6)
N2 0.0275(8) 0.0358(9) 0.0599(11) 0.0007(7) 0.0153(8) 0.0028(7)
C10 0.0285(9) 0.0307(9) 0.0380(10) 0.0064(7) 0.0072(7) 0.0015(7)
C19 0.0295(9) 0.0396(10) 0.0379(10) 0.0007(8) 0.0084(8) -0.0012(8)
C14 0.0251(8) 0.0347(10) 0.0386(10) -0.0022(8) 0.0051(7) 0.0000(7)
C5 0.0298(9) 0.0299(9) 0.0347(9) 0.0060(7) 0.0070(7) 0.0030(7)
C22 0.0344(10) 0.0440(11) 0.0348(10) -0.0031(8) 0.0089(8) -0.0011(8)
C4 0.0337(10) 0.0374(10) 0.0350(10) 0.0077(8) 0.0109(8) 0.0047(8)
C18 0.0273(9) 0.0435(11) 0.0420(10) -0.0100(9) 0.0069(8) 0.0010(8)
C9 0.0263(9) 0.0339(10) 0.0482(11) 0.0000(8) 0.0108(8) 0.0005(7)
C11 0.0321(9) 0.0357(10) 0.0381(10) 0.0066(8) 0.0042(8) -0.0030(8)
C3 0.0311(10) 0.0433(11) 0.0417(10) 0.0106(8) 0.0122(8) 0.0071(8)
C21 0.0324(10) 0.0340(10) 0.0411(10) -0.0033(8) 0.0134(8) -0.0018(7)
C6 0.0253(9) 0.0339(10) 0.0413(10) 0.0039(8) 0.0065(7) 0.0012(7)
C26 0.0320(10) 0.0376(11) 0.0592(13) -0.0025(9) 0.0135(9) 0.0019(8)
C15 0.0327(10) 0.0445(11) 0.0356(10) -0.0012(8) 0.0082(8) -0.0023(8)
C23 0.0500(12) 0.0386(10) 0.0336(10) -0.0006(8) 0.0123(9) 0.0009(9)
C16 0.0398(11) 0.0388(11) 0.0414(11) 0.0054(8) 0.0034(9) -0.0052(8)
C13 0.0480(12) 0.0476(12) 0.0346(10) 0.0010(9) 0.0154(9) 0.0034(9)
C12 0.0469(12) 0.0425(11) 0.0328(10) -0.0010(8) 0.0063(8) -0.0049(9)
C25 0.0342(10) 0.0419(11) 0.0655(14) -0.0099(10) 0.0211(10) -0.0062(9)
C7 0.0328(10) 0.0411(11) 0.0513(12) -0.0123(9) 0.0076(9) -0.0032(8)
C17 0.0331(10) 0.0341(10) 0.0483(11) -0.0064(8) -0.0016(8) -0.0003(8)
C8 0.0341(10) 0.0434(11) 0.0515(12) -0.0119(9) 0.0138(9) -0.0005(9)
C1 0.0363(11) 0.0687(16) 0.0491(13) 0.0099(11) 0.0046(10) 0.0027(11)
C24 0.0519(13) 0.0386(11) 0.0476(12) -0.0078(9) 0.0249(10) -0.0073(9)
C2 0.0252(9) 0.0486(12) 0.0545(12) 0.0079(10) 0.0062(9) -0.0030(8)
C20 0.0538(14) 0.0376(12) 0.0741(17) -0.0061(11) -0.0014(12) 0.0054(10)
C27 0.0736(17) 0.0453(13) 0.0773(17) -0.0067(12) 0.0371(14) -0.0162(12)

loop_
_atom_type_symbol
_atom_type_description
_atom_type_scat_dispersion_real
_atom_type_scat_dispersion_imag
_atom_type_scat_source
C C 0.0033 0.0016 'International Tables Vol C Tables 4.2.6.8 and 6.1.1.4'
H H 0.0000 0.0000 'International Tables Vol C Tables 4.2.6.8 and 6.1.1.4'
N N 0.0061 0.0033 'International Tables Vol C Tables 4.2.6.8 and 6.1.1.4'
O O 0.0106 0.0060 'International Tables Vol C Tables 4.2.6.8 and 6.1.1.4'

loop_
_geom_angle_atom_site_label_1
_geom_angle_atom_site_label_2
_geom_angle_atom_site_label_3
_geom_angle
_geom_angle_site_symmetry_1
_geom_angle_site_symmetry_3
_geom_angle_publ_flag
C3 N1 C6 110.88(16) . . ?
C3 N1 C2 124.50(17) . . ?
C6 N1 C2 124.55(17) . . ?
C14 N2 C9 117.50(15) . . ?
C21 N2 C14 123.20(16) . . ?
C21 N2 C9 118.66(15) . . ?
C5 C10 C9 115.26(17) . . ?
C5 C10 C11 115.05(17) . . ?
C11 C10 C9 129.65(17) . . ?
C14 C19 H19 119.9 . . ?
C18 C19 H19 119.9 . . ?
C18 C19 C14 120.26(18) . . ?
C19 C14 N2 121.69(18) . . ?
C15 C14 N2 119.71(17) . . ?
C15 C14 C19 118.58(18) . . ?
C10 C5 C4 124.97(18) . . ?
C10 C5 C6 124.88(17) . . ?
C4 C5 C6 110.12(17) . . ?
C21 C22 H22 119.7 . . ?
C23 C22 H22 119.7 . . ?
C23 C22 C21 120.59(19) . . ?
C5 C4 C3 106.24(17) . . ?
C13 C4 C5 119.25(18) . . ?
C13 C4 C3 134.43(19) . . ?
C19 C18 H18 119.3 . . ?
C19 C18 C17 121.45(19) . . ?
C17 C18 H18 119.3 . . ?
C10 C9 N2 119.71(17) . . ?
C8 C9 N2 120.68(18) . . ?
C8 C9 C10 119.61(17) . . ?
C10 C11 H11 119.8 . . ?
C12 C11 C10 120.35(18) . . ?
C12 C11 H11 119.8 . . ?
O1 C3 N1 124.9(2) . . ?
O1 C3 C4 129.6(2) . . ?
N1 C3 C4 105.45(16) . . ?
C22 C21 N2 120.58(17) . . ?
C22 C21 C26 118.09(18) . . ?
C26 C21 N2 121.29(18) . . ?
N1 C6 C5 107.30(16) . . ?
C7 C6 N1 133.39(18) . . ?
C7 C6 C5 119.29(18) . . ?
C21 C26 H26 119.8 . . ?
C25 C26 C21 120.5(2) . . ?
C25 C26 H26 119.8 . . ?
C14 C15 H15 119.7 . . ?
C16 C15 C14 120.63(19) . . ?
C16 C15 H15 119.7 . . ?
C22 C23 H23 119.1 . . ?
C24 C23 C22 121.8(2) . . ?
C24 C23 H23 119.1 . . ?
C15 C16 H16 119.3 . . ?
C15 C16 C17 121.36(19) . . ?
C17 C16 H16 119.3 . . ?
C4 C13 H13 121.3 . . ?
C4 C13 C12 117.36(18) . . ?
C12 C13 H13 121.3 . . ?
C11 C12 C13 123.00(19) . . ?
C11 C12 H12 118.5 . . ?
C13 C12 H12 118.5 . . ?
C26 C25 H25 119.1 . . ?
C26 C25 C24 121.8(2) . . ?
C24 C25 H25 119.1 . . ?
C6 C7 H7 121.3 . . ?
C6 C7 C8 117.44(18) . . ?
C8 C7 H7 121.3 . . ?
C18 C17 C20 121.6(2) . . ?
C16 C17 C18 117.68(18) . . ?
C16 C17 C20 120.7(2) . . ?
C9 C8 C7 123.51(19) . . ?
C9 C8 H8 118.2 . . ?
C7 C8 H8 118.2 . . ?
H1A C1 H1B 109.5 . . ?
H1A C1 H1C 109.5 . . ?
H1B C1 H1C 109.5 . . ?
C2 C1 H1A 109.5 . . ?
C2 C1 H1B 109.5 . . ?
C2 C1 H1C 109.5 . . ?
C23 C24 C25 117.09(19) . . ?
C23 C24 C27 121.2(2) . . ?
C25 C24 C27 121.7(2) . . ?
N1 C2 C1 113.26(18) . . ?
N1 C2 H2A 108.9 . . ?
N1 C2 H2B 108.9 . . ?
C1 C2 H2A 108.9 . . ?
C1 C2 H2B 108.9 . . ?
H2A C2 H2B 107.7 . . ?
C17 C20 H20A 109.5 . . ?
C17 C20 H20B 109.5 . . ?
C17 C20 H20C 109.5 . . ?
H20A C20 H20B 109.5 . . ?
H20A C20 H20C 109.5 . . ?
H20B C20 H20C 109.5 . . ?
C24 C27 H27A 109.5 . . ?
C24 C27 H27B 109.5 . . ?
C24 C27 H27C 109.5 . . ?
H27A C27 H27B 109.5 . . ?
H27A C27 H27C 109.5 . . ?
H27B C27 H27C 109.5 . . ?

loop_
_geom_bond_atom_site_label_1
_geom_bond_atom_site_label_2
_geom_bond_distance
_geom_bond_site_symmetry_2
_geom_bond_publ_flag
O1 C3 1.217(2) . ?
N1 C3 1.393(3) . ?
N1 C6 1.400(2) . ?
N1 C2 1.457(3) . ?
N2 C14 1.421(2) . ?
N2 C9 1.433(2) . ?
N2 C21 1.408(2) . ?
C10 C5 1.393(3) . ?
C10 C9 1.430(3) . ?
C10 C11 1.411(3) . ?
C19 H19 0.9500 . ?
C19 C14 1.391(3) . ?
C19 C18 1.388(3) . ?
C14 C15 1.387(3) . ?
C5 C4 1.394(3) . ?
C5 C6 1.405(3) . ?
C22 H22 0.9500 . ?
C22 C21 1.391(3) . ?
C22 C23 1.389(3) . ?
C4 C3 1.498(3) . ?
C4 C13 1.370(3) . ?
C18 H18 0.9500 . ?
C18 C17 1.389(3) . ?
C9 C8 1.373(3) . ?
C11 H11 0.9500 . ?
C11 C12 1.381(3) . ?
C21 C26 1.398(3) . ?
C6 C7 1.360(3) . ?
C26 H26 0.9500 . ?
C26 C25 1.382(3) . ?
C15 H15 0.9500 . ?
C15 C16 1.385(3) . ?
C23 H23 0.9500 . ?
C23 C24 1.386(3) . ?
C16 H16 0.9500 . ?
C16 C17 1.387(3) . ?
C13 H13 0.9500 . ?
C13 C12 1.410(3) . ?
C12 H12 0.9500 . ?
C25 H25 0.9500 . ?
C25 C24 1.395(3) . ?
C7 H7 0.9500 . ?
C7 C8 1.425(3) . ?
C17 C20 1.510(3) . ?
C8 H8 0.9500 . ?
C1 H1A 0.9800 . ?
C1 H1B 0.9800 . ?
C1 H1C 0.9800 . ?
C1 C2 1.507(3) . ?
C24 C27 1.509(3) . ?
C2 H2A 0.9900 . ?
C2 H2B 0.9900 . ?
C20 H20A 0.9800 . ?
C20 H20B 0.9800 . ?
C20 H20C 0.9800 . ?
C27 H27A 0.9800 . ?
C27 H27B 0.9800 . ?
C27 H27C 0.9800 . ?

loop_
_geom_torsion_atom_site_label_1
_geom_torsion_atom_site_label_2
_geom_torsion_atom_site_label_3
_geom_torsion_atom_site_label_4
_geom_torsion
_geom_torsion_site_symmetry_1
_geom_torsion_site_symmetry_2
_geom_torsion_site_symmetry_3
_geom_torsion_site_symmetry_4
_geom_torsion_publ_flag
N1 C6 C7 C8 -178.1(2) . . . . ?
N2 C14 C15 C16 179.80(18) . . . . ?
N2 C9 C8 C7 178.3(2) . . . . ?
N2 C21 C26 C25 179.7(2) . . . . ?
C10 C5 C4 C3 -176.89(17) . . . . ?
C10 C5 C4 C13 0.2(3) . . . . ?
C10 C5 C6 N1 177.37(17) . . . . ?
C10 C5 C6 C7 -1.1(3) . . . . ?
C10 C9 C8 C7 -1.0(3) . . . . ?
C10 C11 C12 C13 -0.2(3) . . . . ?
C19 C14 C15 C16 1.3(3) . . . . ?
C19 C18 C17 C16 0.6(3) . . . . ?
C19 C18 C17 C20 -177.73(19) . . . . ?
C14 N2 C9 C10 119.5(2) . . . . ?
C14 N2 C9 C8 -59.8(3) . . . . ?
C14 N2 C21 C22 151.59(19) . . . . ?
C14 N2 C21 C26 -30.8(3) . . . . ?
C14 C19 C18 C17 1.0(3) . . . . ?
C14 C15 C16 C17 0.2(3) . . . . ?
C5 C10 C9 N2 -179.46(16) . . . . ?
C5 C10 C9 C8 -0.2(3) . . . . ?
C5 C10 C11 C12 -0.8(3) . . . . ?
C5 C4 C3 O1 176.6(2) . . . . ?
C5 C4 C3 N1 -1.1(2) . . . . ?
C5 C4 C13 C12 -1.3(3) . . . . ?
C5 C6 C7 C8 -0.1(3) . . . . ?
C22 C21 C26 C25 -2.6(3) . . . . ?
C22 C23 C24 C25 -2.0(3) . . . . ?
C22 C23 C24 C27 -179.7(2) . . . . ?
C4 C5 C6 N1 -0.5(2) . . . . ?
C4 C5 C6 C7 -179.05(18) . . . . ?
C4 C13 C12 C11 1.3(3) . . . . ?
C18 C19 C14 N2 179.64(17) . . . . ?
C18 C19 C14 C15 -1.9(3) . . . . ?
C9 N2 C14 C19 135.1(2) . . . . ?
C9 N2 C14 C15 -43.3(3) . . . . ?
C9 N2 C21 C22 -19.0(3) . . . . ?
C9 N2 C21 C26 158.55(19) . . . . ?
C9 C10 C5 C4 178.87(18) . . . . ?
C9 C10 C5 C6 1.3(3) . . . . ?
C9 C10 C11 C12 -178.51(19) . . . . ?
C11 C10 C5 C4 0.8(3) . . . . ?
C11 C10 C5 C6 -176.76(17) . . . . ?
C11 C10 C9 N2 -1.8(3) . . . . ?
C11 C10 C9 C8 177.5(2) . . . . ?
C3 N1 C6 C5 -0.2(2) . . . . ?
C3 N1 C6 C7 178.0(2) . . . . ?
C3 N1 C2 C1 104.6(2) . . . . ?
C3 C4 C13 C12 174.8(2) . . . . ?
C21 N2 C14 C19 -35.6(3) . . . . ?
C21 N2 C14 C15 146.0(2) . . . . ?
C21 N2 C9 C10 -69.4(2) . . . . ?
C21 N2 C9 C8 111.4(2) . . . . ?
C21 C22 C23 C24 0.4(3) . . . . ?
C21 C26 C25 C24 1.1(3) . . . . ?
C6 N1 C3 O1 -177.07(19) . . . . ?
C6 N1 C3 C4 0.8(2) . . . . ?
C6 N1 C2 C1 -78.6(3) . . . . ?
C6 C5 C4 C3 1.0(2) . . . . ?
C6 C5 C4 C13 178.15(17) . . . . ?
C6 C7 C8 C9 1.1(3) . . . . ?
C26 C25 C24 C23 1.2(3) . . . . ?
C26 C25 C24 C27 179.0(2) . . . . ?
C15 C16 C17 C18 -1.2(3) . . . . ?
C15 C16 C17 C20 177.13(19) . . . . ?
C23 C22 C21 N2 179.55(18) . . . . ?
C23 C22 C21 C26 1.9(3) . . . . ?
C13 C4 C3 O1 0.1(4) . . . . ?
C13 C4 C3 N1 -177.6(2) . . . . ?
C2 N1 C3 O1 0.2(3) . . . . ?
C2 N1 C3 C4 178.04(17) . . . . ?
C2 N1 C6 C5 -177.44(17) . . . . ?
C2 N1 C6 C7 0.8(3) . . . . ?
